data_7157470
loop_
_publ_author_name
'Calatrava-P\'erez, Elena'
'Acherman, Stefan'
'Stricker, Lucas'
'McManus, Gavin'
'Delente, Jason'
'Lynes, Amy D.'
'Henwood, Adam F.'
'Lovitt, June I.'
'Hawes, Chris S.'
'Byrne, Kevin'
'Schmitt, Wolfgang'
'Kotova, Oxana'
'Gunnlaugsson, Thorfinnur'
'Scanlan, Eoin M.'

_publ_section_title
;
 Fluorescent supramolecular hierarchical self-assemblies from glycosylated
 4-amino- and 4-bromo-1,8-naphthalimides.
;
_journal_issue 18
_journal_name_full 'Organic &amp; biomolecular chemistry'
_journal_page_first 3475
_journal_page_last 3480
_journal_paper_doi 10.1039/d0ob00033g
_journal_volume 18
_journal_year 2020
_chemical_formula_moiety 'C14 H10 Br N O2'
_chemical_formula_sum 'C14 H10 Br N O2'
_chemical_formula_weight 304.14
_space_group_crystal_system monoclinic
_space_group_IT_number 14
_space_group_name_Hall '-P 2ybc'
_space_group_name_H-M_alt 'P 1 21/c 1'
_atom_sites_solution_hydrogens geom
_atom_sites_solution_primary dual
_audit_creation_date 2019-11-28
_audit_creation_method
;
Olex2 1.2
(compiled 2018.05.29 svn.r3508 for OlexSys, GUI svn.r5506)
;
_audit_update_record
;
2019-11-28 deposited with the CCDC.	2020-04-15 downloaded from the CCDC.
;
_cell_angle_alpha 90
_cell_angle_beta 101.273(3)
_cell_angle_gamma 90
_cell_formula_units_Z 4
_cell_length_a 13.7872(9)
_cell_length_b 11.4491(7)
_cell_length_c 7.3967(5)
_cell_measurement_reflns_used 3627
_cell_measurement_temperature 100
_cell_measurement_theta_max 51.05
_cell_measurement_theta_min 5.06
_cell_volume 1145.05(13)
_computing_cell_refinement 'SAINT v8.38A (Bruker, 2016)'
_computing_data_collection 'APEX 3 (Bruker, 2017) '
_computing_data_reduction 'SAINT v8.37A (Bruker, 2016)'
_computing_molecular_graphics 'Olex2 (Dolomanov et al., 2009)'
_computing_publication_material 'Olex2 (Dolomanov et al., 2009)'
_computing_structure_refinement 'ShelXL (Sheldrick, 2015)'
_computing_structure_solution 'ShelXT (Sheldrick, 2015)'
_diffrn_ambient_temperature 99.99
_diffrn_detector 'CCD area detector'
_diffrn_detector_area_resol_mean 7.9
_diffrn_detector_type APEX2
_diffrn_measured_fraction_theta_full 0.998
_diffrn_measured_fraction_theta_max 0.998
_diffrn_measurement_device 'Kappa diffractometer'
_diffrn_measurement_device_type 'Bruker APEX2 Kappa Duo'
_diffrn_measurement_method '\w and \f scans'
_diffrn_radiation_collimation 'focusing mirrors'
_diffrn_radiation_detector APEX2
_diffrn_radiation_monochromator 'mirror optics'
_diffrn_radiation_probe x-ray
_diffrn_radiation_type CuK\a
_diffrn_radiation_wavelength 1.54178
_diffrn_reflns_av_R_equivalents 0.0771
_diffrn_reflns_av_unetI/netI 0.0387
_diffrn_reflns_Laue_measured_fraction_full 0.998
_diffrn_reflns_Laue_measured_fraction_max 0.998
_diffrn_reflns_limit_h_max 14
_diffrn_reflns_limit_h_min -14
_diffrn_reflns_limit_k_max 11
_diffrn_reflns_limit_k_min -11
_diffrn_reflns_limit_l_max 7
_diffrn_reflns_limit_l_min -7
_diffrn_reflns_number 10189
_diffrn_reflns_point_group_measured_fraction_full 0.998
_diffrn_reflns_point_group_measured_fraction_max 0.998
_diffrn_reflns_theta_full 51.851
_diffrn_reflns_theta_max 51.851
_diffrn_reflns_theta_min 3.268
_diffrn_source 'microfocus sealed X-ray tube'
_diffrn_source_type 'Incoatec I\ms'
_diffrn_standards_number 0
_exptl_absorpt_coefficient_mu 4.837
_exptl_absorpt_correction_T_max 0.7503
_exptl_absorpt_correction_T_min 0.6205
_exptl_absorpt_correction_type multi-scan
_exptl_absorpt_process_details
;
SADABS-2016/2 (Bruker,2016/2) was used for absorption correction.
wR2(int) was 0.0900 before and 0.0686 after correction. 
The Ratio of minimum to maximum transmission is 0.8270. 
The \l/2 correction factor is Not present.
;
_exptl.absorpt_process_details
;
Krause, L., Herbst-Irmer, R., Sheldrick, G. M., Stalke, D. (2015).
"Comparison of silver and molybdenum microfocus X-ray sources for 
single-crystal structure determination"
J. Appl. Cryst. 48, 3-10.
doi:10.1107/S1600576714022985
;

_exptl_crystal_colour colourless
_exptl_crystal_density_diffrn 1.764
_exptl_crystal_density_method 'not measured'
_exptl_crystal_description needle
_exptl_crystal_F_000 608
_exptl_crystal_size_max 0.2
_exptl_crystal_size_mid 0.11
_exptl_crystal_size_min 0.05
_refine_diff_density_max 1.935
_refine_diff_density_min -0.686
_refine_diff_density_rms 0.165
_refine_ls_extinction_method none
_refine_ls_goodness_of_fit_ref 1.179
_refine_ls_hydrogen_treatment constr
_refine_ls_matrix_type full
_refine_ls_number_parameters 164
_refine_ls_number_reflns 1274
_refine_ls_number_restraints 0
_refine_ls_restrained_S_all 1.179
_refine_ls_R_factor_all 0.1040
_refine_ls_R_factor_gt 0.0957
_refine_ls_shift/su_max 0.000
_refine_ls_shift/su_mean 0.000
_refine_ls_structure_factor_coef Fsqd
_refine_ls_weighting_details 'w=1/[\s^2^(Fo^2^)+(0.0331P)^2^+33.4781P] where P=(Fo^2^+2Fc^2^)/3'
_refine_ls_weighting_scheme calc
_refine_ls_wR_factor_gt 0.2070
_refine_ls_wR_factor_ref 0.2110
_reflns_Friedel_coverage 0.000
_reflns_number_gt 1130
_reflns_number_total 1274
_reflns_threshold_expression 'I > 2\s(I)'
_cod_data_source_file d0ob00033g2.cif
_cod_data_source_block 6
_cod_depositor_comments 'Adding full bibliography for 7157470--7157472.cif.'
_cod_database_code 7157470
_shelx_shelxl_version_number 2016/4
_shelx_space_group_comment
;
The symmetry employed for this shelxl refinement is uniquely defined
by the following loop, which should always be used as a source of
symmetry information in preference to the above space-group names.
They are only intended as comments.
;
_shelx_estimated_absorpt_t_max 0.794
_shelx_estimated_absorpt_t_min 0.445
_olex2_refinement_description
;
1. Fixed Uiso
 At 1.2 times of:
  All C(H) groups, All C(H,H) groups
 At 1.5 times of:
  All C(H,H,H) groups
2.a Secondary CH2 refined with riding coordinates:
 C2(H2A,H2B)
2.b Aromatic/amide H refined with riding coordinates:
 C5(H5), C6(H6), C7(H7), C10(H10), C11(H11)
2.c Idealised Me refined as rotating group:
 C1(H1A,H1B,H1C)
;
_olex2_submission_special_instructions 'No special instructions were received'

loop_
_space_group_symop_operation_xyz
'x, y, z'
'-x, y+1/2, -z+1/2'
'-x, -y, -z'
'x, -y-1/2, z-1/2'

loop_
_atom_site_label
_atom_site_type_symbol
_atom_site_fract_x
_atom_site_fract_y
_atom_site_fract_z
_atom_site_U_iso_or_equiv
_atom_site_adp_type
_atom_site_occupancy
_atom_site_site_symmetry_order
_atom_site_calc_flag
_atom_site_refinement_flags_posn
_atom_site_refinement_flags_adp
_atom_site_refinement_flags_occupancy
_atom_site_disorder_assembly
_atom_site_disorder_group
Br1 Br 0.31556(13) -0.09110(14) 0.4972(2) 0.0453(7) Uani 1 1 d . . . . .
O1 O 0.0566(7) 0.4188(9) 0.2623(13) 0.040(3) Uani 1 1 d . . . . .
N1 N 0.2033(9) 0.4985(11) 0.3862(17) 0.040(3) Uani 1 1 d . . . . .
C1 C 0.1169(12) 0.6655(14) 0.495(2) 0.046(4) Uani 1 1 d . . . . .
H1A H 0.083188 0.738909 0.453446 0.070 Uiso 1 1 calc GR . . . .
H1B H 0.168361 0.680150 0.604053 0.070 Uiso 1 1 calc GR . . . .
H1C H 0.068889 0.609475 0.525623 0.070 Uiso 1 1 calc GR . . . .
O2 O 0.3489(7) 0.5778(9) 0.5236(14) 0.042(3) Uani 1 1 d . . . . .
C2 C 0.1638(12) 0.6158(12) 0.342(2) 0.040(4) Uani 1 1 d . . . . .
H2A H 0.113691 0.612940 0.226018 0.048 Uiso 1 1 calc R . . . .
H2B H 0.217911 0.668007 0.321472 0.048 Uiso 1 1 calc R . . . .
C3 C 0.3028(10) 0.4911(13) 0.4835(18) 0.028(3) Uani 1 1 d . . . . .
C4 C 0.3444(10) 0.3707(13) 0.5240(19) 0.033(4) Uani 1 1 d . . . . .
C5 C 0.4383(12) 0.3597(13) 0.609(2) 0.039(4) Uani 1 1 d . . . . .
H5 H 0.477213 0.427861 0.641318 0.047 Uiso 1 1 calc R . . . .
C6 C 0.4807(11) 0.2506(15) 0.652(2) 0.043(4) Uani 1 1 d . . . . .
H6 H 0.547504 0.244844 0.715452 0.052 Uiso 1 1 calc R . . A .
C7 C 0.4271(10) 0.1525(15) 0.6038(19) 0.039(4) Uani 1 1 d . . . B 1
H7 H 0.456546 0.078099 0.633371 0.046 Uiso 1 1 calc R . . B 1
C8 C 0.3260(11) 0.1600(12) 0.5080(19) 0.029(3) Uani 1 1 d . . . . .
C9 C 0.2632(11) 0.0623(12) 0.456(2) 0.036(4) Uani 1 1 d . . . . .
C10 C 0.1667(10) 0.0745(13) 0.369(2) 0.036(4) Uani 1 1 d . . . . .
H10 H 0.126933 0.007420 0.333928 0.043 Uiso 1 1 calc R . . . .
C11 C 0.1268(11) 0.1863(13) 0.333(2) 0.035(4) Uani 1 1 d . . . . .
H11 H 0.059373 0.194863 0.274709 0.042 Uiso 1 1 calc R . . . .
C12 C 0.1854(11) 0.2857(12) 0.381(2) 0.033(4) Uani 1 1 d . . . . .
C13 C 0.1420(10) 0.4035(13) 0.3354(19) 0.033(4) Uani 1 1 d . . . . .
C14 C 0.2819(10) 0.2710(14) 0.4718(19) 0.036(4) Uani 1 1 d . . . . .

loop_
_atom_site_aniso_label
_atom_site_aniso_U_11
_atom_site_aniso_U_22
_atom_site_aniso_U_33
_atom_site_aniso_U_23
_atom_site_aniso_U_13
_atom_site_aniso_U_12
Br1 0.0497(11) 0.0368(10) 0.0521(11) 0.0030(9) 0.0165(8) 0.0097(8)
O1 0.036(6) 0.044(7) 0.039(6) 0.002(5) 0.004(5) 0.003(5)
N1 0.039(8) 0.034(8) 0.051(8) 0.006(6) 0.015(7) -0.008(6)
C1 0.062(11) 0.036(10) 0.047(10) 0.000(8) 0.022(8) 0.001(8)
O2 0.045(7) 0.038(7) 0.049(7) -0.012(6) 0.021(5) -0.011(6)
C2 0.045(9) 0.025(9) 0.053(10) 0.009(7) 0.016(8) 0.010(7)
C3 0.031(9) 0.042(10) 0.014(7) -0.017(7) 0.010(6) -0.005(8)
C4 0.023(9) 0.049(10) 0.029(8) 0.000(7) 0.005(7) -0.011(7)
C5 0.052(11) 0.026(9) 0.044(9) 0.004(8) 0.018(8) -0.001(8)
C6 0.032(9) 0.054(12) 0.046(10) -0.004(9) 0.011(8) -0.005(9)
C7 0.028(9) 0.058(11) 0.032(9) 0.012(8) 0.010(7) 0.005(8)
C8 0.042(9) 0.026(9) 0.025(8) 0.007(7) 0.020(7) -0.007(7)
C9 0.049(10) 0.027(9) 0.038(9) 0.006(7) 0.026(8) 0.011(8)
C10 0.029(9) 0.032(10) 0.046(9) -0.003(8) 0.001(7) 0.000(7)
C11 0.033(8) 0.035(10) 0.037(9) -0.007(7) 0.012(7) -0.011(8)
C12 0.054(11) 0.016(8) 0.036(9) -0.004(7) 0.029(8) -0.004(7)
C13 0.022(9) 0.043(10) 0.034(8) 0.000(8) 0.005(7) -0.005(8)
C14 0.028(9) 0.058(11) 0.025(8) 0.005(8) 0.011(7) 0.006(8)

loop_
_atom_type_symbol
_atom_type_description
_atom_type_scat_dispersion_real
_atom_type_scat_dispersion_imag
_atom_type_scat_source
C C 0.0181 0.0091 'International Tables Vol C Tables 4.2.6.8 and 6.1.1.4'
H H 0.0000 0.0000 'International Tables Vol C Tables 4.2.6.8 and 6.1.1.4'
Br Br -0.6763 1.2805 'International Tables Vol C Tables 4.2.6.8 and 6.1.1.4'
N N 0.0311 0.0180 'International Tables Vol C Tables 4.2.6.8 and 6.1.1.4'
O O 0.0492 0.0322 'International Tables Vol C Tables 4.2.6.8 and 6.1.1.4'

loop_
_geom_angle_atom_site_label_1
_geom_angle_atom_site_label_2
_geom_angle_atom_site_label_3
_geom_angle
_geom_angle_site_symmetry_1
_geom_angle_site_symmetry_3
_geom_angle_publ_flag
C7a C6 C5 120.2(15) . . ?
C7a C6 H6 119.9 . . ?
C3 N1 C2 116.7(12) . . ?
C13 N1 C2 118.7(12) . . ?
C13 N1 C3 124.6(12) . . ?
H1A C1 H1B 109.5 . . ?
H1A C1 H1C 109.5 . . ?
H1B C1 H1C 109.5 . . ?
C2 C1 H1A 109.5 . . ?
C2 C1 H1B 109.5 . . ?
C2 C1 H1C 109.5 . . ?
N1 C2 C1 111.7(12) . . ?
N1 C2 H2A 109.3 . . ?
N1 C2 H2B 109.3 . . ?
C1 C2 H2A 109.3 . . ?
C1 C2 H2B 109.3 . . ?
H2A C2 H2B 107.9 . . ?
N1 C3 C4 116.7(13) . . ?
O2 C3 N1 119.6(13) . . ?
O2 C3 C4 123.7(13) . . ?
C5 C4 C3 118.7(13) . . ?
C5 C4 C14 121.9(14) . . ?
C14 C4 C3 119.4(12) . . ?
C4 C5 H5 119.3 . . ?
C4 C5 C6 121.3(15) . . ?
C6 C5 H5 119.3 . . ?
C5 C6 H6 119.9 . . ?
C9 C8 C7 124.5(14) . . ?
C14 C8 C7 119.2(14) . . ?
C14 C8 C9 116.2(13) . . ?
C8 C9 Br1 119.5(11) . . ?
C10 C9 Br1 118.3(12) . . ?
C10 C9 C8 122.1(13) . . ?
C9 C10 H10 120.2 . . ?
C9 C10 C11 119.6(14) . . ?
C11 C10 H10 120.2 . . ?
C10 C11 H11 119.7 . . ?
C10 C11 C12 120.6(14) . . ?
C12 C11 H11 119.7 . . ?
C11 C12 C13 119.6(14) . . ?
C14 C12 C11 118.5(14) . . ?
C14 C12 C13 121.9(13) . . ?
O1 C13 N1 119.9(14) . . ?
O1 C13 C12 123.1(14) . . ?
N1 C13 C12 117.0(12) . . ?
C8 C14 C4 116.8(13) . . ?
C12 C14 C4 120.3(14) . . ?
C12 C14 C8 122.8(14) . . ?
C6 C7a H7 119.8 . . ?
C6 C7a C8 120.5(15) . . ?
C8 C7a H7 119.8 . . ?

loop_
_geom_bond_atom_site_label_1
_geom_bond_atom_site_label_2
_geom_bond_distance
_geom_bond_site_symmetry_2
_geom_bond_publ_flag
C7a H7 0.9500 . ?
C7a C8 1.44(2) . ?
Br1 C9 1.901(14) . ?
O1 C13 1.208(16) . ?
N1 C2 1.462(18) . ?
N1 C3 1.423(18) . ?
N1 C13 1.383(18) . ?
C1 H1A 0.9800 . ?
C1 H1B 0.9800 . ?
C1 H1C 0.9800 . ?
C1 C2 1.52(2) . ?
O2 C3 1.184(16) . ?
C2 H2A 0.9900 . ?
C2 H2B 0.9900 . ?
C3 C4 1.50(2) . ?
C4 C5 1.33(2) . ?
C4 C14 1.44(2) . ?
C5 H5 0.9500 . ?
C5 C6 1.39(2) . ?
C6 H6 0.9500 . ?
C6 C7 1.35(2) . ?
C8 C9 1.42(2) . ?
C8 C14 1.41(2) . ?
C9 C10 1.37(2) . ?
C10 H10 0.9500 . ?
C10 C11 1.40(2) . ?
C11 H11 0.9500 . ?
C11 C12 1.401(19) . ?
C12 C13 1.49(2) . ?
C12 C14 1.38(2) . ?
